data_4073280
loop_
_publ_author_name
'Beweries, Torsten'
'J\"ager-Fiedler, Ulrike'
'Bach, Marc A.'
'Burlakov, Vladimir V.'
'Arndt, Perdita'
'Baumann, Wolfgang'
'Spannenberg, Anke'
'Rosenthal, Uwe'

_publ_section_title
;
 Ring-Opening Reactions of Tetrahydrofuran versus Alkyne Complexation by
 Group 4 Metallocene Complexes Leading to General Consequences for
 Synthesis and Reactions of Metallocene Complexes
;
_journal_issue 12
_journal_name_full Organometallics
_journal_page_first 3000
_journal_paper_doi 10.1021/om0702173
_journal_volume 26
_journal_year 2007
_chemical_formula_sum 'C21.5 H27.5 Cl Ti'
_chemical_formula_weight 369.29
_chemical_name_systematic
; 
 ? 
;
_space_group_IT_number 14
_symmetry_cell_setting monoclinic
_symmetry_space_group_name_Hall '-P 2yn'
_symmetry_space_group_name_H-M 'P 1 21/n 1'
_atom_sites_solution_hydrogens geom
_atom_sites_solution_primary direct
_atom_sites_solution_secondary difmap
_audit_creation_method SHELXL-97
_cell_angle_alpha 90.00
_cell_angle_beta 103.01(3)
_cell_angle_gamma 90.00
_cell_formula_units_Z 8
_cell_length_a 14.435(3)
_cell_length_b 17.642(4)
_cell_length_c 14.496(3)
_cell_measurement_reflns_used 5000
_cell_measurement_temperature 200(2)
_cell_measurement_theta_max 20
_cell_measurement_theta_min 4
_cell_volume 3596.8(14)
_computing_cell_refinement STOE-CELL
_computing_data_collection STOE-EXPOSE
_computing_data_reduction STOE-INTEGRATE
_computing_molecular_graphics XP
_computing_publication_material SHELXL-97
_computing_structure_refinement 'SHELXL-97 (Sheldrick, 1997)'
_computing_structure_solution 'SHELXS-97 (Sheldrick, 1990)'
_diffrn_ambient_temperature 200(2)
_diffrn_measured_fraction_theta_full 0.964
_diffrn_measured_fraction_theta_max 0.964
_diffrn_measurement_device_type STOE-IPDS
_diffrn_measurement_method 'laser scanned imaging plate'
_diffrn_radiation_monochromator graphite
_diffrn_radiation_source 'fine-focus sealed tube'
_diffrn_radiation_type MoK\a
_diffrn_radiation_wavelength 0.71073
_diffrn_reflns_av_R_equivalents 0.0272
_diffrn_reflns_av_sigmaI/netI 0.0477
_diffrn_reflns_limit_h_max 16
_diffrn_reflns_limit_h_min -16
_diffrn_reflns_limit_k_max 20
_diffrn_reflns_limit_k_min -4
_diffrn_reflns_limit_l_max 16
_diffrn_reflns_limit_l_min -16
_diffrn_reflns_number 12599
_diffrn_reflns_theta_full 24.27
_diffrn_reflns_theta_max 24.27
_diffrn_reflns_theta_min 1.80
_diffrn_standards_interval_time 360
_diffrn_standards_number 50-200
_exptl_absorpt_coefficient_mu 0.623
_exptl_absorpt_correction_type no
_exptl_crystal_colour green
_exptl_crystal_density_diffrn 1.364
_exptl_crystal_density_method 'not measured'
_exptl_crystal_description prism
_exptl_crystal_F_000 1564
_exptl_crystal_size_max 0.5
_exptl_crystal_size_mid 0.3
_exptl_crystal_size_min 0.3
_refine_diff_density_max 0.389
_refine_diff_density_min -0.203
_refine_diff_density_rms 0.053
_refine_ls_extinction_method none
_refine_ls_goodness_of_fit_ref 0.886
_refine_ls_hydrogen_treatment mixed
_refine_ls_matrix_type full
_refine_ls_number_parameters 424
_refine_ls_number_reflns 5635
_refine_ls_number_restraints 0
_refine_ls_restrained_S_all 0.886
_refine_ls_R_factor_all 0.0622
_refine_ls_R_factor_gt 0.0328
_refine_ls_shift/su_max 0.001
_refine_ls_shift/su_mean 0.000
_refine_ls_structure_factor_coef Fsqd
_refine_ls_weighting_details 'calc w=1/[\s^2^(Fo^2^)+(0.0447P)^2^+0.0000P] where P=(Fo^2^+2Fc^2^)/3'
_refine_ls_weighting_scheme calc
_refine_ls_wR_factor_gt 0.0732
_refine_ls_wR_factor_ref 0.0800
_reflns_number_gt 3637
_reflns_number_total 5635
_reflns_threshold_expression >2sigma(I)
_cod_data_source_file om0702173-file004.cif
_cod_data_source_block ks341
_cod_original_cell_volume 3596.8(13)
_cod_original_sg_symbol_H-M P2(1)/n
_cod_original_formula_sum 'C21.50 H27.50 Cl Ti'
_cod_database_code 4073280

loop_
_symmetry_equiv_pos_as_xyz
'x, y, z'
'-x+1/2, y+1/2, -z+1/2'
'-x, -y, -z'
'x-1/2, -y-1/2, z-1/2'

loop_
_atom_site_label
_atom_site_type_symbol
_atom_site_fract_x
_atom_site_fract_y
_atom_site_fract_z
_atom_site_U_iso_or_equiv
_atom_site_adp_type
_atom_site_occupancy
_atom_site_symmetry_multiplicity
_atom_site_calc_flag
_atom_site_refinement_flags
C1 C 0.17968(17) 0.25926(15) 0.22475(16) 0.0202(6) Uani 1 1 d .
C2 C 0.11174(18) 0.31779(16) 0.20124(17) 0.0214(6) Uani 1 1 d .
H2 H 0.1245 0.3707 0.2057 0.026 Uiso 1 1 calc R
C3 C 0.02152(18) 0.28394(15) 0.17003(17) 0.0205(6) Uani 1 1 d .
H3 H -0.0370 0.3103 0.1502 0.025 Uiso 1 1 calc R
C4 C 0.03269(18) 0.20486(16) 0.17325(17) 0.0207(6) Uani 1 1 d .
C5 C 0.12988(18) 0.18916(15) 0.21112(17) 0.0210(6) Uani 1 1 d .
C6 C 0.16997(19) 0.10983(16) 0.2187(2) 0.0312(7) Uani 1 1 d .
H6A H 0.2104 0.1020 0.2829 0.037 Uiso 1 1 calc R
H6B H 0.2102 0.1032 0.1723 0.037 Uiso 1 1 calc R
C7 C 0.0897(2) 0.05094(16) 0.2000(2) 0.0352(7) Uani 1 1 d .
H7A H 0.1162 0.0008 0.1889 0.042 Uiso 1 1 calc R
H7B H 0.0623 0.0468 0.2565 0.042 Uiso 1 1 calc R
C8 C 0.0119(2) 0.07193(17) 0.1150(2) 0.0340(7) Uani 1 1 d .
H8A H -0.0347 0.0300 0.1006 0.041 Uiso 1 1 calc R
H8B H 0.0398 0.0796 0.0592 0.041 Uiso 1 1 calc R
C9 C -0.03848(19) 0.14431(16) 0.13433(19) 0.0260(6) Uani 1 1 d .
H9A H -0.0808 0.1623 0.0748 0.031 Uiso 1 1 calc R
H9B H -0.0782 0.1335 0.1803 0.031 Uiso 1 1 calc R
C10 C 0.19282(17) 0.20411(16) 0.45753(17) 0.0225(6) Uani 1 1 d .
H10 H 0.1949 0.1503 0.4555 0.027 Uiso 1 1 calc R
C11 C 0.24670(17) 0.25447(16) 0.41434(17) 0.0221(6) Uani 1 1 d .
C12 C 0.22087(17) 0.32962(15) 0.43374(17) 0.0199(6) Uani 1 1 d .
C13 C 0.15401(17) 0.32507(15) 0.49178(16) 0.0195(6) Uani 1 1 d .
C14 C 0.13560(17) 0.24805(15) 0.50399(17) 0.0211(6) Uani 1 1 d .
H14 H 0.0917 0.2287 0.5380 0.025 Uiso 1 1 calc R
C15 C -0.12389(19) 0.19784(15) 0.54193(17) 0.0217(6) Uani 1 1 d .
C16 C -0.10492(19) 0.27652(16) 0.54796(17) 0.0234(7) Uani 1 1 d .
H16 H -0.0440 0.2993 0.5669 0.028 Uiso 1 1 calc R
C17 C -0.19240(19) 0.31535(16) 0.52085(17) 0.0242(6) Uani 1 1 d .
H17 H -0.2006 0.3688 0.5187 0.029 Uiso 1 1 calc R
C18 C -0.26567(18) 0.26085(16) 0.49744(17) 0.0234(6) Uani 1 1 d .
C19 C -0.22301(18) 0.18813(15) 0.50848(18) 0.0220(6) Uani 1 1 d .
C20 C -0.2706(2) 0.11184(15) 0.5012(2) 0.0297(7) Uani 1 1 d .
H20A H -0.2876 0.0959 0.4340 0.036 Uiso 1 1 calc R
H20B H -0.3301 0.1158 0.5240 0.036 Uiso 1 1 calc R
C21 C -0.2068(2) 0.05244(18) 0.5587(2) 0.0435(8) Uani 1 1 d .
H21A H -0.2043 0.0604 0.6269 0.052 Uiso 1 1 calc R
H21B H -0.2337 0.0015 0.5412 0.052 Uiso 1 1 calc R
C22 C -0.1083(2) 0.05620(18) 0.5421(3) 0.0445(9) Uani 1 1 d .
H22A H -0.1113 0.0489 0.4738 0.053 Uiso 1 1 calc R
H22B H -0.0701 0.0143 0.5768 0.053 Uiso 1 1 calc R
C23 C -0.0584(2) 0.13197(17) 0.5741(2) 0.0320(7) Uani 1 1 d .
H23A H -0.0376 0.1327 0.6440 0.038 Uiso 1 1 calc R
H23B H -0.0012 0.1369 0.5476 0.038 Uiso 1 1 calc R
C24 C -0.30997(17) 0.33066(15) 0.28625(17) 0.0214(6) Uani 1 1 d .
C25 C -0.33694(17) 0.25626(16) 0.30727(17) 0.0220(6) Uani 1 1 d .
C26 C -0.28524(18) 0.20456(16) 0.26344(18) 0.0226(6) Uani 1 1 d .
H26 H -0.2882 0.1508 0.2663 0.027 Uiso 1 1 calc R
C27 C -0.22830(17) 0.24717(15) 0.21456(17) 0.0220(6) Uani 1 1 d .
H27 H -0.1860 0.2268 0.1794 0.026 Uiso 1 1 calc R
C28 C -0.24489(17) 0.32449(15) 0.22671(17) 0.0204(6) Uani 1 1 d .
C29 C -0.21219(19) 0.39252(16) 0.18093(18) 0.0280(7) Uani 1 1 d .
H29A H -0.2433 0.3930 0.1127 0.034 Uiso 1 1 calc R
H29B H -0.1426 0.3895 0.1868 0.034 Uiso 1 1 calc R
C30 C -0.2364(2) 0.46672(17) 0.2276(2) 0.0403(8) Uani 1 1 d .
H30A H -0.1918 0.4730 0.2898 0.048 Uiso 1 1 calc R
H30B H -0.2278 0.5103 0.1873 0.048 Uiso 1 1 calc R
C31 C -0.3358(2) 0.46684(18) 0.2410(2) 0.0403(8) Uani 1 1 d .
H31A H -0.3805 0.4588 0.1791 0.048 Uiso 1 1 calc R
H31B H -0.3500 0.5169 0.2655 0.048 Uiso 1 1 calc R
C32 C -0.3508(2) 0.40553(16) 0.3092(2) 0.0304(7) Uani 1 1 d .
H32A H -0.4197 0.3996 0.3057 0.036 Uiso 1 1 calc R
H32B H -0.3199 0.4207 0.3746 0.036 Uiso 1 1 calc R
C33 C 0.28602(17) 0.26785(17) 0.25720(18) 0.0289(7) Uani 1 1 d .
H33A H 0.3035 0.3221 0.2569 0.035 Uiso 1 1 calc R
H33B H 0.3179 0.2404 0.2135 0.035 Uiso 1 1 calc R
C34 C 0.31860(18) 0.23561(18) 0.35757(19) 0.0306(7) Uani 1 1 d .
H34A H 0.3258 0.1799 0.3545 0.037 Uiso 1 1 calc R
H34B H 0.3811 0.2575 0.3884 0.037 Uiso 1 1 calc R
C35 C -0.37119(18) 0.27331(17) 0.46575(18) 0.0294(7) Uani 1 1 d .
H35A H -0.3853 0.3283 0.4646 0.035 Uiso 1 1 calc R
H35B H -0.4041 0.2488 0.5108 0.035 Uiso 1 1 calc R
C36 C -0.40716(18) 0.23971(18) 0.36660(19) 0.0312(7) Uani 1 1 d .
H36A H -0.4153 0.1842 0.3713 0.037 Uiso 1 1 calc R
H36B H -0.4696 0.2621 0.3367 0.037 Uiso 1 1 calc R
C37 C 0.26310(19) 0.40338(16) 0.41096(19) 0.0265(7) Uani 1 1 d .
H37A H 0.2325 0.4190 0.3456 0.032 Uiso 1 1 calc R
H37B H 0.3319 0.3966 0.4147 0.032 Uiso 1 1 calc R
C38 C 0.24868(19) 0.46475(16) 0.4800(2) 0.0299(7) Uani 1 1 d .
H38A H 0.2655 0.5146 0.4571 0.036 Uiso 1 1 calc R
H38B H 0.2914 0.4552 0.5426 0.036 Uiso 1 1 calc R
C39 C 0.14554(19) 0.46663(16) 0.49055(19) 0.0279(7) Uani 1 1 d .
H39A H 0.1364 0.5106 0.5300 0.033 Uiso 1 1 calc R
H39B H 0.1024 0.4728 0.4274 0.033 Uiso 1 1 calc R
C40 C 0.12055(19) 0.39396(15) 0.53618(17) 0.0237(6) Uani 1 1 d .
H40A H 0.1504 0.3948 0.6047 0.028 Uiso 1 1 calc R
H40B H 0.0508 0.3911 0.5290 0.028 Uiso 1 1 calc R
C41 C 0.0499(3) 0.5446(2) 0.1230(4) 0.0805(14) Uani 1 1 d .
H41A H 0.0383 0.5975 0.1007 0.097 Uiso 1 1 calc R
H41B H 0.1181 0.5337 0.1279 0.097 Uiso 1 1 calc R
C42 C -0.0067(3) 0.4937(2) 0.0496(3) 0.0657(12) Uani 1 1 d .
H42A H -0.0748 0.5004 0.0493 0.079 Uiso 1 1 calc R
H42B H 0.0104 0.4406 0.0679 0.079 Uiso 1 1 calc R
C43 C 0.0306(3) 0.5392(3) 0.2202(3) 0.0934(16) Uani 1 1 d .
H43A H 0.0719 0.5747 0.2626 0.140 Uiso 1 1 calc R
H43B H 0.0433 0.4875 0.2442 0.140 Uiso 1 1 calc R
H43C H -0.0361 0.5520 0.2173 0.140 Uiso 1 1 calc R
Cl1 Cl -0.04560(4) 0.35220(3) 0.35895(5) 0.02013(14) Uani 1 1 d .
Cl2 Cl -0.04418(5) 0.16932(3) 0.35847(5) 0.02074(15) Uani 1 1 d .
Ti1 Ti 0.08330(3) 0.26182(3) 0.33740(3) 0.01608(12) Uani 1 1 d .
Ti2 Ti -0.17285(3) 0.26057(3) 0.38150(3) 0.01654(12) Uani 1 1 d .

loop_
_atom_site_aniso_label
_atom_site_aniso_U_11
_atom_site_aniso_U_22
_atom_site_aniso_U_33
_atom_site_aniso_U_23
_atom_site_aniso_U_13
_atom_site_aniso_U_12
C1 0.0223(13) 0.0255(15) 0.0156(12) 0.0018(13) 0.0100(10) 0.0026(12)
C2 0.0319(15) 0.0172(14) 0.0167(14) -0.0003(12) 0.0090(12) -0.0042(12)
C3 0.0259(14) 0.0235(16) 0.0129(13) 0.0012(12) 0.0061(11) 0.0071(12)
C4 0.0251(14) 0.0259(16) 0.0137(13) -0.0012(12) 0.0099(11) 0.0020(12)
C5 0.0275(15) 0.0227(15) 0.0147(13) -0.0029(12) 0.0086(11) 0.0011(12)
C6 0.0335(16) 0.0290(17) 0.0337(17) -0.0045(15) 0.0127(13) 0.0065(14)
C7 0.0441(18) 0.0208(16) 0.0445(19) -0.0009(15) 0.0180(15) 0.0020(14)
C8 0.0420(18) 0.0249(17) 0.0384(18) -0.0122(15) 0.0159(14) -0.0073(14)
C9 0.0291(15) 0.0295(17) 0.0210(14) -0.0058(13) 0.0088(12) -0.0022(13)
C10 0.0256(15) 0.0210(15) 0.0182(14) 0.0031(13) -0.0006(11) 0.0041(12)
C11 0.0178(13) 0.0258(17) 0.0195(13) -0.0002(13) -0.0023(10) 0.0047(12)
C12 0.0170(13) 0.0260(16) 0.0162(13) -0.0021(12) 0.0028(11) -0.0028(12)
C13 0.0196(14) 0.0259(16) 0.0099(13) 0.0001(12) -0.0030(11) -0.0013(12)
C14 0.0229(13) 0.0255(16) 0.0141(12) 0.0030(12) 0.0027(10) -0.0020(12)
C15 0.0291(15) 0.0239(16) 0.0133(13) 0.0039(13) 0.0069(11) 0.0012(13)
C16 0.0259(15) 0.0321(18) 0.0136(13) -0.0009(13) 0.0073(11) -0.0063(13)
C17 0.0378(17) 0.0178(15) 0.0197(14) -0.0039(12) 0.0124(12) -0.0032(13)
C18 0.0292(14) 0.0275(16) 0.0187(13) -0.0009(13) 0.0161(11) 0.0012(13)
C19 0.0271(15) 0.0228(16) 0.0195(14) -0.0003(13) 0.0125(12) -0.0037(12)
C20 0.0352(16) 0.0255(16) 0.0317(16) 0.0003(14) 0.0145(13) -0.0046(13)
C21 0.050(2) 0.0298(19) 0.051(2) 0.0081(17) 0.0139(17) -0.0019(16)
C22 0.055(2) 0.0282(18) 0.058(2) 0.0140(17) 0.0286(17) 0.0076(16)
C23 0.0353(17) 0.0364(18) 0.0255(16) 0.0099(14) 0.0095(13) 0.0020(14)
C24 0.0221(14) 0.0245(16) 0.0159(14) -0.0009(13) 0.0010(11) 0.0021(12)
C25 0.0173(13) 0.0269(16) 0.0205(13) -0.0025(13) 0.0015(10) -0.0029(12)
C26 0.0240(14) 0.0199(15) 0.0218(14) -0.0076(13) 0.0009(12) -0.0025(12)
C27 0.0262(14) 0.0266(17) 0.0135(12) -0.0062(13) 0.0055(11) 0.0014(13)
C28 0.0202(14) 0.0257(16) 0.0126(13) -0.0035(12) -0.0022(11) -0.0012(12)
C29 0.0314(16) 0.0317(17) 0.0189(14) 0.0065(14) 0.0012(12) -0.0025(13)
C30 0.049(2) 0.0241(18) 0.044(2) 0.0071(16) 0.0028(16) 0.0025(15)
C31 0.057(2) 0.0265(18) 0.0383(18) 0.0016(16) 0.0120(16) 0.0077(16)
C32 0.0308(16) 0.0295(17) 0.0298(16) -0.0035(15) 0.0045(13) 0.0057(13)
C33 0.0235(14) 0.0363(17) 0.0303(15) -0.0048(15) 0.0136(12) -0.0015(13)
C34 0.0191(14) 0.0376(18) 0.0349(15) -0.0035(15) 0.0060(12) 0.0035(13)
C35 0.0276(15) 0.0353(18) 0.0303(15) -0.0003(15) 0.0173(12) 0.0037(13)
C36 0.0219(14) 0.0363(18) 0.0366(16) 0.0043(15) 0.0089(12) -0.0030(14)
C37 0.0251(14) 0.0285(17) 0.0266(15) 0.0016(14) 0.0071(12) -0.0057(13)
C38 0.0328(16) 0.0222(16) 0.0350(17) -0.0001(14) 0.0084(13) -0.0046(13)
C39 0.0353(16) 0.0236(16) 0.0232(15) -0.0018(14) 0.0032(12) 0.0024(13)
C40 0.0274(15) 0.0267(16) 0.0158(14) -0.0044(13) 0.0025(11) -0.0013(13)
C41 0.050(2) 0.052(3) 0.136(5) 0.002(3) 0.015(3) 0.006(2)
C42 0.0379(19) 0.040(2) 0.113(4) 0.018(3) 0.004(2) 0.0137(17)
C43 0.098(3) 0.081(4) 0.108(4) 0.044(3) 0.037(3) 0.032(3)
Cl1 0.0202(3) 0.0197(3) 0.0208(3) -0.0004(3) 0.0054(2) 0.0002(3)
Cl2 0.0234(3) 0.0200(3) 0.0209(3) -0.0004(3) 0.0094(2) -0.0006(3)
Ti1 0.0174(2) 0.0178(3) 0.0135(2) 0.0002(2) 0.00443(17) 0.0010(2)
Ti2 0.0191(2) 0.0179(3) 0.0137(2) -0.0017(2) 0.00608(18) -0.0014(2)

loop_
_atom_type_symbol
_atom_type_description
_atom_type_scat_dispersion_real
_atom_type_scat_dispersion_imag
_atom_type_scat_source
C C 0.0033 0.0016 'International Tables Vol C Tables 4.2.6.8 and 6.1.1.4'
H H 0.0000 0.0000 'International Tables Vol C Tables 4.2.6.8 and 6.1.1.4'
Cl Cl 0.1484 0.1585 'International Tables Vol C Tables 4.2.6.8 and 6.1.1.4'
Ti Ti 0.2776 0.4457 'International Tables Vol C Tables 4.2.6.8 and 6.1.1.4'

loop_
_geom_angle_atom_site_label_1
_geom_angle_atom_site_label_2
_geom_angle_atom_site_label_3
_geom_angle
_geom_angle_site_symmetry_3
C2 C1 C5 107.5(2) .
C2 C1 C33 127.2(2) .
C5 C1 C33 125.3(2) .
C2 C1 Ti1 70.68(14) .
C5 C1 Ti1 75.85(14) .
C33 C1 Ti1 119.79(16) .
C3 C2 C1 108.0(2) .
C3 C2 Ti1 76.46(15) .
C1 C2 Ti1 74.35(14) .
C4 C3 C2 108.6(2) .
C4 C3 Ti1 78.04(16) .
C2 C3 Ti1 69.01(14) .
C3 C4 C5 107.7(2) .
C3 C4 C9 129.1(2) .
C5 C4 C9 122.8(2) .
C3 C4 Ti1 69.14(15) .
C5 C4 Ti1 70.24(14) .
C9 C4 Ti1 131.55(18) .
C4 C5 C1 108.1(2) .
C4 C5 C6 122.7(2) .
C1 C5 C6 128.5(2) .
C4 C5 Ti1 76.85(15) .
C1 C5 Ti1 69.89(14) .
C6 C5 Ti1 126.58(18) .
C5 C6 C7 110.7(2) .
C8 C7 C6 111.8(2) .
C7 C8 C9 110.6(2) .
C4 C9 C8 110.5(2) .
C14 C10 C11 107.8(2) .
C14 C10 Ti1 75.08(14) .
C11 C10 Ti1 74.98(14) .
C10 C11 C12 107.6(2) .
C10 C11 C34 128.3(2) .
C12 C11 C34 124.0(2) .
C10 C11 Ti1 69.86(14) .
C12 C11 Ti1 76.41(14) .
C34 C11 Ti1 119.42(17) .
C13 C12 C11 107.9(2) .
C13 C12 C37 122.9(2) .
C11 C12 C37 128.7(2) .
C13 C12 Ti1 74.91(14) .
C11 C12 Ti1 69.46(14) .
C37 C12 Ti1 127.58(17) .
C14 C13 C12 107.7(2) .
C14 C13 C40 129.8(2) .
C12 C13 C40 122.3(2) .
C14 C13 Ti1 68.32(14) .
C12 C13 Ti1 71.94(14) .
C40 C13 Ti1 129.56(17) .
C13 C14 C10 108.9(2) .
C13 C14 Ti1 78.37(14) .
C10 C14 Ti1 69.92(14) .
C16 C15 C19 107.9(2) .
C16 C15 C23 129.8(2) .
C19 C15 C23 122.0(2) .
C16 C15 Ti2 68.73(15) .
C19 C15 Ti2 71.69(15) .
C23 C15 Ti2 130.50(18) .
C17 C16 C15 108.1(2) .
C17 C16 Ti2 68.96(14) .
C15 C16 Ti2 78.10(15) .
C16 C17 C18 108.1(2) .
C16 C17 Ti2 76.30(15) .
C18 C17 Ti2 74.80(14) .
C17 C18 C19 107.8(2) .
C17 C18 C35 128.7(3) .
C19 C18 C35 123.5(2) .
C17 C18 Ti2 70.14(14) .
C19 C18 Ti2 77.16(14) .
C35 C18 Ti2 118.55(17) .
C15 C19 C18 108.0(2) .
C15 C19 C20 122.9(2) .
C18 C19 C20 128.5(2) .
C15 C19 Ti2 75.52(15) .
C18 C19 Ti2 68.98(14) .
C20 C19 Ti2 127.89(18) .
C19 C20 C21 111.6(2) .
C22 C21 C20 111.3(3) .
C21 C22 C23 112.8(3) .
C15 C23 C22 111.0(2) .
C28 C24 C25 108.1(2) .
C28 C24 C32 123.1(2) .
C25 C24 C32 128.3(2) .
C28 C24 Ti2 75.20(14) .
C25 C24 Ti2 69.04(14) .
C32 C24 Ti2 128.00(18) .
C26 C25 C24 107.5(2) .
C26 C25 C36 128.7(3) .
C24 C25 C36 123.8(2) .
C26 C25 Ti2 69.57(14) .
C24 C25 Ti2 76.93(14) .
C36 C25 Ti2 118.77(17) .
C27 C26 C25 107.8(2) .
C27 C26 Ti2 75.67(14) .
C25 C26 Ti2 75.17(14) .
C28 C27 C26 108.6(2) .
C28 C27 Ti2 78.69(15) .
C26 C27 Ti2 69.19(14) .
C27 C28 C24 107.9(2) .
C27 C28 C29 130.1(2) .
C24 C28 C29 121.8(2) .
C27 C28 Ti2 68.19(14) .
C24 C28 Ti2 71.87(14) .
C29 C28 Ti2 130.21(17) .
C28 C29 C30 111.0(2) .
C31 C30 C29 112.1(3) .
C30 C31 C32 111.6(3) .
C31 C32 C24 111.1(2) .
C1 C33 C34 109.4(2) .
C11 C34 C33 109.6(2) .
C18 C35 C36 109.6(2) .
C25 C36 C35 109.4(2) .
C12 C37 C38 110.4(2) .
C37 C38 C39 111.2(2) .
C40 C39 C38 110.8(2) .
C13 C40 C39 111.3(2) .
C42 C41 C43 116.5(4) .
C41 C42 C42 115.2(4) 3_565
Ti1 Cl1 Ti2 100.95(3) .
Ti1 Cl2 Ti2 100.41(3) .
C10 Ti1 C2 127.30(9) .
C10 Ti1 C1 95.90(9) .
C2 Ti1 C1 34.97(9) .
C10 Ti1 C11 35.16(9) .
C2 Ti1 C11 94.33(9) .
C1 Ti1 C11 69.38(9) .
C10 Ti1 C14 35.00(9) .
C2 Ti1 C14 146.14(9) .
C1 Ti1 C14 126.63(9) .
C11 Ti1 C14 57.46(9) .
C10 Ti1 C3 149.59(9) .
C2 Ti1 C3 34.53(9) .
C1 Ti1 C3 56.91(9) .
C11 Ti1 C3 125.62(9) .
C14 Ti1 C3 175.35(9) .
C10 Ti1 C5 94.38(9) .
C2 Ti1 C5 57.12(9) .
C1 Ti1 C5 34.25(9) .
C11 Ti1 C5 84.94(9) .
C14 Ti1 C5 128.94(9) .
C3 Ti1 C5 55.70(9) .
C10 Ti1 C12 57.25(9) .
C2 Ti1 C12 90.07(9) .
C1 Ti1 C12 82.92(9) .
C11 Ti1 C12 34.12(9) .
C14 Ti1 C12 56.11(9) .
C3 Ti1 C12 123.90(9) .
C5 Ti1 C12 110.84(9) .
C10 Ti1 C13 56.64(9) .
C2 Ti1 C13 117.08(9) .
C1 Ti1 C13 116.08(9) .
C11 Ti1 C13 56.12(9) .
C14 Ti1 C13 33.31(9) .
C3 Ti1 C13 143.92(9) .
C5 Ti1 C13 140.90(9) .
C12 Ti1 C13 33.16(8) .
C10 Ti1 Cl1 125.75(7) .
C2 Ti1 Cl1 96.48(7) .
C1 Ti1 Cl1 131.34(7) .
C11 Ti1 Cl1 131.20(7) .
C14 Ti1 Cl1 90.75(7) .
C3 Ti1 Cl1 84.64(7) .
C5 Ti1 Cl1 139.24(7) .
C12 Ti1 Cl1 98.38(7) .
C13 Ti1 Cl1 76.77(6) .
C10 Ti1 Cl2 91.01(7) .
C2 Ti1 Cl2 130.46(7) .
C1 Ti1 Cl2 128.78(7) .
C11 Ti1 Cl2 125.51(7) .
C14 Ti1 Cl2 83.37(7) .
C3 Ti1 Cl2 96.38(7) .
C5 Ti1 Cl2 94.71(7) .
C12 Ti1 Cl2 139.47(6) .
C13 Ti1 Cl2 109.94(6) .
Cl1 Ti1 Cl2 79.39(3) .
C10 Ti1 C4 122.49(9) .
C2 Ti1 C4 55.94(9) .
C1 Ti1 C4 55.66(9) .
C11 Ti1 C4 117.73(9) .
C14 Ti1 C4 150.77(10) .
C3 Ti1 C4 32.82(9) .
C5 Ti1 C4 32.91(8) .
C12 Ti1 C4 138.55(8) .
C13 Ti1 C4 171.66(8) .
Cl1 Ti1 C4 107.59(7) .
Cl2 Ti1 C4 78.10(7) .
C26 Ti2 C17 128.69(9) .
C26 Ti2 C25 35.26(9) .
C17 Ti2 C25 95.96(9) .
C26 Ti2 C18 96.42(9) .
C17 Ti2 C18 35.06(9) .
C25 Ti2 C18 69.89(9) .
C26 Ti2 C27 35.14(9) .
C17 Ti2 C27 148.10(9) .
C25 Ti2 C27 57.55(9) .
C18 Ti2 C27 127.24(9) .
C26 Ti2 C16 148.87(10) .
C17 Ti2 C16 34.74(9) .
C25 Ti2 C16 126.74(9) .
C18 Ti2 C16 57.15(9) .
C27 Ti2 C16 175.56(9) .
C26 Ti2 C24 57.16(9) .
C17 Ti2 C24 92.24(9) .
C25 Ti2 C24 34.03(9) .
C18 Ti2 C24 83.45(9) .
C27 Ti2 C24 55.90(9) .
C16 Ti2 C24 126.51(9) .
C26 Ti2 C19 93.21(9) .
C17 Ti2 C19 56.88(9) .
C25 Ti2 C19 83.78(9) .
C18 Ti2 C19 33.85(9) .
C27 Ti2 C19 127.97(9) .
C16 Ti2 C19 55.76(9) .
C24 Ti2 C19 109.96(9) .
C26 Ti2 C28 56.53(9) .
C17 Ti2 C28 118.95(9) .
C25 Ti2 C28 55.95(9) .
C18 Ti2 C28 116.39(9) .
C27 Ti2 C28 33.12(9) .
C16 Ti2 C28 146.53(9) .
C24 Ti2 C28 32.94(8) .
C19 Ti2 C28 139.61(9) .
C26 Ti2 Cl1 126.25(7) .
C17 Ti2 Cl1 94.64(7) .
C25 Ti2 Cl1 130.06(7) .
C18 Ti2 Cl1 129.34(7) .
C27 Ti2 Cl1 91.14(7) .
C16 Ti2 Cl1 84.88(7) .
C24 Ti2 Cl1 96.99(7) .
C19 Ti2 Cl1 140.30(7) .
C28 Ti2 Cl1 76.36(7) .
C26 Ti2 C15 120.05(10) .
C17 Ti2 C15 56.18(9) .
C25 Ti2 C15 116.56(9) .
C18 Ti2 C15 55.60(9) .
C27 Ti2 C15 148.32(10) .
C16 Ti2 C15 33.17(9) .
C24 Ti2 C15 139.01(9) .
C19 Ti2 C15 32.79(8) .
C28 Ti2 C15 171.80(8) .
Cl1 Ti2 C15 109.80(7) .
C26 Ti2 Cl2 92.53(7) .
C17 Ti2 Cl2 128.10(7) .
C25 Ti2 Cl2 127.30(7) .
C18 Ti2 Cl2 129.90(7) .
C27 Ti2 Cl2 83.79(7) .
C16 Ti2 Cl2 93.50(7) .
C24 Ti2 Cl2 139.58(6) .
C19 Ti2 Cl2 96.63(7) .
C28 Ti2 Cl2 109.56(7) .
Cl1 Ti2 Cl2 79.25(3) .
C15 Ti2 Cl2 77.40(7) .

loop_
_geom_bond_atom_site_label_1
_geom_bond_atom_site_label_2
_geom_bond_distance
_geom_bond_site_symmetry_2
C1 C2 1.412(4) .
C1 C5 1.422(4) .
C1 C33 1.508(3) .
C1 Ti1 2.372(2) .
C2 C3 1.411(4) .
C2 Ti1 2.325(2) .
C3 C4 1.404(4) .
C3 Ti1 2.421(3) .
C4 C5 1.414(4) .
C4 C9 1.501(4) .
C4 Ti1 2.534(3) .
C5 C6 1.509(4) .
C5 Ti1 2.449(3) .
C6 C7 1.534(4) .
C7 C8 1.514(4) .
C8 C9 1.526(4) .
C10 C14 1.410(4) .
C10 C11 1.416(4) .
C10 Ti1 2.308(2) .
C11 C12 1.422(4) .
C11 C34 1.500(4) .
C11 Ti1 2.375(2) .
C12 C13 1.418(3) .
C12 C37 1.505(4) .
C12 Ti1 2.465(3) .
C13 C14 1.403(4) .
C13 C40 1.505(4) .
C13 Ti1 2.503(2) .
C14 Ti1 2.375(2) .
C15 C16 1.414(4) .
C15 C19 1.414(4) .
C15 C23 1.505(4) .
C15 Ti2 2.528(3) .
C16 C17 1.412(4) .
C16 Ti2 2.408(3) .
C17 C18 1.413(4) .
C17 Ti2 2.313(3) .
C18 C19 1.416(4) .
C18 C35 1.505(4) .
C18 Ti2 2.374(2) .
C19 C20 1.504(4) .
C19 Ti2 2.479(3) .
C20 C21 1.516(4) .
C21 C22 1.495(4) .
C22 C23 1.540(4) .
C24 C28 1.416(3) .
C24 C25 1.422(4) .
C24 C32 1.514(4) .
C24 Ti2 2.474(3) .
C25 C26 1.416(4) .
C25 C36 1.498(3) .
C25 Ti2 2.372(2) .
C26 C27 1.416(4) .
C26 Ti2 2.299(3) .
C27 C28 1.403(4) .
C27 Ti2 2.383(2) .
C28 C29 1.498(4) .
C28 Ti2 2.517(3) .
C29 C30 1.549(4) .
C30 C31 1.491(4) .
C31 C32 1.514(4) .
C33 C34 1.534(4) .
C35 C36 1.533(4) .
C37 C38 1.520(4) .
C38 C39 1.531(4) .
C39 C40 1.523(4) .
C41 C42 1.487(6) .
C41 C43 1.500(6) .
C42 C42 1.511(8) 3_565
Cl1 Ti1 2.5228(9) .
Cl1 Ti2 2.5227(9) .
Cl2 Ti1 2.5290(9) .
Cl2 Ti2 2.5362(9) .
